data_2021354
loop_
_publ_author_name
'Lee, Wei-Tsung'
'Zeller, Matthias'
'Upp, David'
'Politanska, Yuliya'
'Steinman, Doug'
'Al-Assil, Talal'
'Becker, Daniel P.'

_publ_section_title
;
 Iron(II) complexes of dimethyltriazacyclophane
;
_journal_coeditor_code QS3077
_journal_issue 12
_journal_name_full 'Acta Crystallographica Section C'
_journal_page_first
;
;
_journal_paper_doi 10.1107/S2053229618015255
_journal_volume 74
_journal_year 2018
_chemical_formula_iupac '[Fe (C20 H18 N3)4]'
_chemical_formula_moiety 'C80 H72 Fe2 N12'
_chemical_formula_sum 'C80 H72 Fe2 N12'
_chemical_formula_weight 1313.19
_chemical_name_systematic
;Bis(\m-1,4-dimethyltribenzo[<i>b</i>,<i>e</i>,<i>h</i>][1,4,7]triazacyclonona-2,5,8-trien-7-ido)-1:2\k^2^<i>N</i>^1^,<i>N</i>^7^:\k<i>N</i>^7^;
1:2\k<i>N</i>^7^:\k^2^<i>N</i>^7^,<i>C</i>^6^-bis[(\m-1,4-dimethyltribenzo[<i>b</i>,<i>e</i>,<i>h</i>][1,4,7]triazacyclonona-2,5,8-trien-7-ido-\k<i>N</i>^7^)iron(II)]
;
_space_group_crystal_system monoclinic
_space_group_IT_number 14
_space_group_name_Hall '-P 2ybc'
_space_group_name_H-M_alt 'P 1 21/c 1'
_symmetry_space_group_name_Hall '-P 2ybc'
_symmetry_space_group_name_H-M 'P 1 21/c 1'
_atom_sites_solution_hydrogens geom
_atom_sites_solution_primary direct
_atom_sites_solution_secondary difmap
_audit_creation_method SHELXL-2014/7
_cell_angle_alpha 90
_cell_angle_beta 109.191(5)
_cell_angle_gamma 90
_cell_formula_units_Z 4
_cell_length_a 21.758(2)
_cell_length_b 12.7682(13)
_cell_length_c 31.382(3)
_cell_measurement_reflns_used 8887
_cell_measurement_temperature 100(2)
_cell_measurement_theta_max 65.7534
_cell_measurement_theta_min 2.9820
_cell_volume 8233.8(14)
_computing_cell_refinement
;
SAINT (Bruker, 2014)
;
_computing_data_collection
;
APEX2 (Bruker, 2014)
;
_computing_data_reduction
;
SAINT (Bruker, 2014)
;
_computing_publication_material
;
publCIF (Westrip, 2010)
;
_computing_structure_refinement
;
SHELXL2014 (Sheldrick, 2015) and
SHELXLE (H\"ubschle <i>et al.</i>, 2011)
;
_computing_structure_solution
;
SHELXS97 (Sheldrick, 2008)
;
_diffrn_ambient_temperature 100(2)
_diffrn_measured_fraction_theta_full 0.969
_diffrn_measured_fraction_theta_max 0.969
_diffrn_measurement_device_type 'Bruker Prospector CCD'
_diffrn_measurement_method 'omega and phi scans'
_diffrn_radiation_monochromator 'laterally graded multilayer (Goebel) mirror'
_diffrn_radiation_type CuK\a
_diffrn_radiation_wavelength 1.54178
_diffrn_reflns_av_R_equivalents 0.1333
_diffrn_reflns_av_unetI/netI 0.1099
_diffrn_reflns_limit_h_max 25
_diffrn_reflns_limit_h_min -25
_diffrn_reflns_limit_k_max 15
_diffrn_reflns_limit_k_min -14
_diffrn_reflns_limit_l_max 37
_diffrn_reflns_limit_l_min -23
_diffrn_reflns_number 52565
_diffrn_reflns_theta_full 66.901
_diffrn_reflns_theta_max 66.901
_diffrn_reflns_theta_min 2.150
_diffrn_source 'I-mu-S microsource X-ray tube'
_exptl_absorpt_coefficient_mu 3.173
_exptl_absorpt_correction_T_max 0.7529
_exptl_absorpt_correction_T_min 0.4784
_exptl_absorpt_correction_type multi-scan
_exptl_absorpt_process_details
;
(<i>APEX2</i>; Bruker, 2014)
;
_exptl_crystal_colour red
_exptl_crystal_density_diffrn 1.059
_exptl_crystal_description rod
_exptl_crystal_F_000 2752
_exptl_crystal_size_max 0.110
_exptl_crystal_size_mid 0.060
_exptl_crystal_size_min 0.050
_refine_diff_density_max 0.788
_refine_diff_density_min -0.544
_refine_ls_extinction_method none
_refine_ls_goodness_of_fit_ref 1.034
_refine_ls_hydrogen_treatment constr
_refine_ls_matrix_type full
_refine_ls_number_parameters 855
_refine_ls_number_reflns 14191
_refine_ls_number_restraints 0
_refine_ls_restrained_S_all 1.034
_refine_ls_R_factor_all 0.1283
_refine_ls_R_factor_gt 0.0761
_refine_ls_shift/su_max 0.000
_refine_ls_shift/su_mean 0.000
_refine_ls_structure_factor_coef Fsqd
_refine_ls_weighting_details 'w=1/[\s^2^(Fo^2^)+(0.0816P)^2^+5.4245P] where P=(Fo^2^+2Fc^2^)/3'
_refine_ls_weighting_scheme calc
_refine_ls_wR_factor_gt 0.1690
_refine_ls_wR_factor_ref 0.1927
_reflns_number_gt 8827
_reflns_number_total 14191
_reflns_threshold_expression 'I > 2\s(I)'
_cod_data_source_file qs3077sup1.cif
_cod_data_source_block 9
_cod_original_cell_volume 8233.7(14)
_cod_database_code 2021354
_shelx_space_group_comment
;
The symmetry employed for this shelxl refinement is uniquely defined
by the following loop, which should always be used as a source of
symmetry information in preference to the above space-group names.
They are only intended as comments.
;
_shelx_estimated_absorpt_t_min 0.722
_shelx_estimated_absorpt_t_max 0.857

loop_
_space_group_symop_operation_xyz
'x, y, z'
'-x, y+1/2, -z+1/2'
'-x, -y, -z'
'x, -y-1/2, z-1/2'

loop_
_atom_site_type_symbol
_atom_site_label
_atom_site_fract_x
_atom_site_fract_y
_atom_site_fract_z
_atom_site_U_iso_or_equiv
_atom_site_adp_type
_atom_site_calc_flag
_atom_site_occupancy
C C1 0.2847(2) 0.3704(4) 0.38404(15) 0.0336(11) Uani d 1
C C2 0.2243(2) 0.3887(4) 0.35057(15) 0.0339(11) Uani d 1
H H2 0.2097 0.3425 0.3255 0.041 Uiso calc 1
C C3 0.1860(2) 0.4723(4) 0.35341(17) 0.0418(13) Uani d 1
H H3 0.1453 0.4826 0.3304 0.050 Uiso calc 1
C C4 0.2056(3) 0.5413(4) 0.38898(18) 0.0509(15) Uani d 1
H H4 0.1784 0.5977 0.3914 0.061 Uiso calc 1
C C5 0.2668(2) 0.5262(4) 0.42160(17) 0.0462(14) Uani d 1
H H5 0.2819 0.5747 0.4457 0.055 Uiso calc 1
C C6 0.3053(2) 0.4428(4) 0.41940(16) 0.0367(12) Uani d 1
C C7 0.4093(2) 0.5186(4) 0.45291(16) 0.0395(12) Uani d 1
C C8 0.4367(2) 0.5861(4) 0.48879(17) 0.0457(14) Uani d 1
H H8 0.4317 0.5719 0.5172 0.055 Uiso calc 1
C C9 0.4713(3) 0.6743(4) 0.48399(19) 0.0510(15) Uani d 1
H H9 0.4911 0.7186 0.5091 0.061 Uiso calc 1
C C10 0.4768(3) 0.6969(4) 0.4424(2) 0.0552(16) Uani d 1
H H10 0.4971 0.7602 0.4383 0.066 Uiso calc 1
C C11 0.4526(2) 0.6272(4) 0.40623(18) 0.0487(14) Uani d 1
H H11 0.4584 0.6421 0.3781 0.058 Uiso calc 1
C C12 0.4198(2) 0.5352(4) 0.41123(16) 0.0398(12) Uani d 1
C C13 0.4224(2) 0.3570(4) 0.38532(15) 0.0364(12) Uani d 1
C C14 0.4872(2) 0.3433(4) 0.39039(16) 0.0413(12) Uani d 1
H H14 0.5136 0.4031 0.3915 0.050 Uiso calc 1
C C15 0.5148(3) 0.2450(4) 0.39382(17) 0.0494(14) Uani d 1
H H15 0.5597 0.2367 0.3975 0.059 Uiso calc 1
C C16 0.4750(2) 0.1579(4) 0.39176(16) 0.0446(13) Uani d 1
H H16 0.4925 0.0893 0.3932 0.053 Uiso calc 1
C C17 0.4108(2) 0.1712(4) 0.38768(15) 0.0362(11) Uani d 1
H H17 0.3846 0.1109 0.3861 0.043 Uiso calc 1
C C18 0.3823(2) 0.2705(4) 0.38573(15) 0.0336(11) Uani d 1
C C19 0.3620(2) 0.4097(4) 0.49871(16) 0.0444(13) Uani d 1
H H19A 0.3348 0.3473 0.4966 0.067 Uiso calc 1
H H19B 0.3417 0.4697 0.5083 0.067 Uiso calc 1
H H19C 0.4052 0.3973 0.5208 0.067 Uiso calc 1
C C20 0.3840(3) 0.4952(4) 0.33024(16) 0.0550(15) Uani d 1
H H20A 0.3566 0.4434 0.3095 0.083 Uiso calc 1
H H20B 0.4257 0.5011 0.3249 0.083 Uiso calc 1
H H20C 0.3620 0.5633 0.3251 0.083 Uiso calc 1
C C21 0.1671(2) 0.1208(3) 0.31601(14) 0.0284(10) Uani d 1
C C22 0.1206(2) 0.1744(3) 0.32995(14) 0.0285(10) Uani d 1
H H22 0.1141 0.1550 0.3574 0.034 Uiso calc 1
C C23 0.0841(2) 0.2552(3) 0.30420(15) 0.0304(10) Uani d 1
H H23 0.0532 0.2909 0.3143 0.036 Uiso calc 1
C C24 0.0924(2) 0.2842(4) 0.26395(15) 0.0334(11) Uani d 1
H H24 0.0662 0.3374 0.2457 0.040 Uiso calc 1
C C25 0.1398(2) 0.2342(4) 0.25073(15) 0.0320(11) Uani d 1
H H25 0.1467 0.2555 0.2237 0.038 Uiso calc 1
C C26 0.1770(2) 0.1544(4) 0.27575(14) 0.0313(11) Uani d 1
C C27 0.2018(2) 0.0586(4) 0.21864(15) 0.0380(12) Uani d 1
C C28 0.2236(3) 0.0819(4) 0.18263(17) 0.0528(15) Uani d 1
H H28 0.2593 0.1282 0.1870 0.063 Uiso calc 1
C C29 0.1935(3) 0.0383(5) 0.14064(18) 0.0631(18) Uani d 1
H H29 0.2095 0.0540 0.1166 0.076 Uiso calc 1
C C30 0.1410(3) -0.0274(5) 0.13302(17) 0.0627(18) Uani d 1
H H30 0.1192 -0.0539 0.1036 0.075 Uiso calc 1
C C31 0.1202(3) -0.0548(4) 0.16902(15) 0.0470(14) Uani d 1
H H31 0.0844 -0.1014 0.1641 0.056 Uiso calc 1
C C32 0.1507(2) -0.0152(4) 0.21207(15) 0.0376(12) Uani d 1
C C33 0.1904(2) -0.0967(4) 0.28417(15) 0.0356(11) Uani d 1
C C34 0.2103(3) -0.1934(4) 0.27291(17) 0.0436(13) Uani d 1
H H34 0.1873 -0.2231 0.2443 0.052 Uiso calc 1
C C35 0.2626(3) -0.2482(4) 0.30196(19) 0.0604(17) Uani d 1
H H35 0.2749 -0.3147 0.2939 0.072 Uiso calc 1
C C36 0.2962(3) -0.2022(5) 0.34327(18) 0.0571(16) Uani d 1
H H36 0.3320 -0.2378 0.3638 0.069 Uiso calc 1
C C37 0.2781(2) -0.1059(4) 0.35466(15) 0.0386(12) Uani d 1
H H37 0.3031 -0.0749 0.3825 0.046 Uiso calc 1
C C38 0.2235(2) -0.0516(4) 0.32614(14) 0.0301(10) Uani d 1
C C39 0.2869(2) 0.1660(4) 0.27151(16) 0.0429(13) Uani d 1
H H39A 0.3206 0.1233 0.2655 0.064 Uiso calc 1
H H39B 0.3015 0.1867 0.3034 0.064 Uiso calc 1
H H39C 0.2788 0.2288 0.2525 0.064 Uiso calc 1
C C40 0.0735(2) -0.0973(4) 0.24384(15) 0.0366(12) Uani d 1
H H40A 0.0389 -0.0560 0.2226 0.055 Uiso calc 1
H H40B 0.0650 -0.1033 0.2726 0.055 Uiso calc 1
H H40C 0.0745 -0.1674 0.2314 0.055 Uiso calc 1
C C41 0.2244(2) 0.1888(4) 0.46888(15) 0.0305(11) Uani d 1
C C42 0.1949(2) 0.2835(4) 0.45118(16) 0.0345(11) Uani d 1
H H42 0.1842 0.2963 0.4198 0.041 Uiso calc 1
C C43 0.1809(3) 0.3585(4) 0.47771(19) 0.0470(13) Uani d 1
H H43 0.1602 0.4217 0.4646 0.056 Uiso calc 1
C C44 0.1968(3) 0.3425(4) 0.5234(2) 0.0585(16) Uani d 1
H H44 0.1886 0.3953 0.5422 0.070 Uiso calc 1
C C45 0.2250(3) 0.2480(4) 0.54172(17) 0.0469(14) Uani d 1
H H45 0.2361 0.2370 0.5733 0.056 Uiso calc 1
C C46 0.2375(2) 0.1695(4) 0.51516(15) 0.0356(11) Uani d 1
C C47 0.2139(2) -0.0121(4) 0.52683(15) 0.0350(11) Uani d 1
C C48 0.1787(2) -0.0102(4) 0.55643(16) 0.0427(12) Uani d 1
H H48 0.1885 0.0425 0.5791 0.051 Uiso calc 1
C C49 0.1303(3) -0.0812(5) 0.55451(17) 0.0517(14) Uani d 1
H H49 0.1075 -0.0789 0.5757 0.062 Uiso calc 1
C C50 0.1159(3) -0.1555(4) 0.52102(17) 0.0467(13) Uani d 1
H H50 0.0826 -0.2054 0.5189 0.056 Uiso calc 1
C C51 0.1492(2) -0.1588(4) 0.49038(16) 0.0427(13) Uani d 1
H H51 0.1375 -0.2096 0.4670 0.051 Uiso calc 1
C C52 0.1998(2) -0.0884(4) 0.49323(14) 0.0319(11) Uani d 1
C C53 0.2967(2) -0.0500(4) 0.47170(15) 0.0334(11) Uani d 1
C C54 0.3533(2) -0.1058(4) 0.49256(15) 0.0400(12) Uani d 1
H H54 0.3512 -0.1785 0.4984 0.048 Uiso calc 1
C C55 0.4128(2) -0.0553(4) 0.50488(17) 0.0474(14) Uani d 1
H H55 0.4515 -0.0936 0.5192 0.057 Uiso calc 1
C C56 0.4163(2) 0.0504(4) 0.49650(17) 0.0459(13) Uani d 1
H H56 0.4573 0.0849 0.5053 0.055 Uiso calc 1
C C57 0.3599(2) 0.1058(4) 0.47530(15) 0.0371(12) Uani d 1
H H57 0.3625 0.1784 0.4694 0.044 Uiso calc 1
C C58 0.2997(2) 0.0570(4) 0.46250(14) 0.0309(11) Uani d 1
C C59 0.3147(2) 0.0667(4) 0.57586(15) 0.0479(14) Uani d 1
H H59A 0.3490 0.1159 0.5752 0.058 Uiso calc 1
H H59B 0.3329 -0.0041 0.5817 0.058 Uiso calc 1
H H59C 0.2973 0.0870 0.5998 0.058 Uiso calc 1
C C60 0.2344(3) -0.2094(4) 0.44436(16) 0.0427(13) Uani d 1
H H60A 0.1900 -0.2332 0.4282 0.064 Uiso calc 1
H H60B 0.2536 -0.2539 0.4709 0.064 Uiso calc 1
H H60C 0.2607 -0.2139 0.4244 0.064 Uiso calc 1
C C61 0.0408(2) 0.0432(3) 0.39382(13) 0.0273(10) Uani d 1
C C62 0.0637(2) 0.1056(4) 0.43271(14) 0.0309(11) Uani d 1
H H62 0.1019 0.0843 0.4561 0.037 Uiso calc 1
C C63 0.0333(2) 0.1961(3) 0.43842(14) 0.0313(11) Uani d 1
H H63 0.0513 0.2370 0.4649 0.038 Uiso calc 1
C C64 -0.0238(2) 0.2280(4) 0.40555(15) 0.0342(11) Uani d 1
H H64 -0.0452 0.2909 0.4088 0.041 Uiso calc 1
C C65 -0.0486(2) 0.1649(3) 0.36772(14) 0.0291(10) Uani d 1
H H65 -0.0884 0.1846 0.3455 0.035 Uiso calc 1
C C66 -0.0181(2) 0.0751(3) 0.36100(13) 0.0257(10) Uani d 1
C C67 -0.1073(2) -0.0313(4) 0.31871(14) 0.0325(11) Uani d 1
C C68 -0.1663(2) -0.0093(4) 0.28458(15) 0.0372(12) Uani d 1
H H68 -0.1667 0.0356 0.2604 0.045 Uiso calc 1
C C69 -0.2235(2) -0.0522(4) 0.28602(16) 0.0427(13) Uani d 1
H H69 -0.2631 -0.0365 0.2628 0.051 Uiso calc 1
C C70 -0.2242(2) -0.1180(4) 0.32079(16) 0.0411(12) Uani d 1
H H70 -0.2641 -0.1455 0.3221 0.049 Uiso calc 1
C C71 -0.1657(2) -0.1435(4) 0.35389(15) 0.0348(11) Uani d 1
H H71 -0.1658 -0.1907 0.3773 0.042 Uiso calc 1
C C72 -0.1073(2) -0.1012(4) 0.35337(14) 0.0317(11) Uani d 1
C C73 -0.0028(2) -0.1795(4) 0.36796(14) 0.0320(11) Uani d 1
C C74 -0.0188(2) -0.2791(4) 0.34968(15) 0.0356(11) Uani d 1
H H74 -0.0590 -0.3087 0.3496 0.043 Uiso calc 1
C C75 0.0201(2) -0.3376(4) 0.33164(15) 0.0393(12) Uani d 1
H H75 0.0075 -0.4055 0.3195 0.047 Uiso calc 1
C C76 0.0781(2) -0.2930(4) 0.33209(14) 0.0356(11) Uani d 1
H H76 0.1059 -0.3306 0.3197 0.043 Uiso calc 1
C C77 0.0964(2) -0.1947(4) 0.35019(14) 0.0325(11) Uani d 1
H H77 0.1368 -0.1667 0.3501 0.039 Uiso calc 1
C C78 0.0569(2) -0.1339(3) 0.36900(13) 0.0280(10) Uani d 1
C C79 -0.0450(2) 0.0685(4) 0.27994(14) 0.0354(11) Uani d 1
H H79A -0.0621 0.0224 0.2537 0.053 Uiso calc 1
H H79B 0.0001 0.0873 0.2835 0.053 Uiso calc 1
H H79C -0.0715 0.1321 0.2754 0.053 Uiso calc 1
C C80 -0.0478(2) -0.1707(4) 0.42861(15) 0.0432(13) Uani d 1
H H80A -0.0658 -0.2417 0.4235 0.065 Uiso calc 1
H H80B -0.0751 -0.1268 0.4408 0.065 Uiso calc 1
H H80C -0.0035 -0.1731 0.4502 0.065 Uiso calc 1
Fe Fe1 0.17367(3) 0.00329(6) 0.40199(2) 0.02762(18) Uani d 1
Fe Fe2 0.25881(3) 0.15927(6) 0.38298(2) 0.03122(19) Uani d 1
N N1 0.31703(17) 0.2743(3) 0.38190(12) 0.0315(9) Uani d 1
N N2 0.36834(18) 0.4317(3) 0.45443(13) 0.0384(10) Uani d 1
N N3 0.39530(19) 0.4622(3) 0.37670(13) 0.0399(10) Uani d 1
N N4 0.20378(16) 0.0392(3) 0.34477(11) 0.0277(8) Uani d 1
N N5 0.22650(18) 0.1048(3) 0.26126(12) 0.0374(10) Uani d 1
N N6 0.13593(18) -0.0458(3) 0.25134(12) 0.0330(9) Uani d 1
N N7 0.24007(17) 0.1133(3) 0.44047(11) 0.0292(9) Uani d 1
N N8 0.26247(18) 0.0687(3) 0.53236(12) 0.0344(9) Uani d 1
N N9 0.23263(18) -0.0987(3) 0.45908(11) 0.0317(9) Uani d 1
N N10 0.08062(16) -0.0371(3) 0.38772(11) 0.0268(8) Uani d 1
N N11 -0.04708(17) 0.0144(3) 0.32030(11) 0.0298(9) Uani d 1
N N12 -0.04644(17) -0.1268(3) 0.38618(11) 0.0282(8) Uani d 1

loop_
_atom_site_aniso_label
_atom_site_aniso_U_11
_atom_site_aniso_U_22
_atom_site_aniso_U_33
_atom_site_aniso_U_12
_atom_site_aniso_U_13
_atom_site_aniso_U_23
C1 0.028(2) 0.033(3) 0.035(3) -0.002(2) 0.004(2) 0.002(2)
C2 0.034(3) 0.026(3) 0.035(3) -0.001(2) 0.002(2) 0.001(2)
C3 0.031(3) 0.034(3) 0.046(3) 0.003(2) -0.007(2) -0.001(2)
C4 0.039(3) 0.038(3) 0.061(4) 0.016(2) -0.004(3) -0.006(3)
C5 0.040(3) 0.042(3) 0.046(3) 0.004(2) -0.001(2) -0.009(2)
C6 0.022(2) 0.040(3) 0.041(3) 0.005(2) 0.000(2) 0.003(2)
C7 0.029(3) 0.035(3) 0.041(3) 0.007(2) -0.007(2) 0.005(2)
C8 0.036(3) 0.043(3) 0.045(3) 0.007(3) -0.004(2) -0.004(2)
C9 0.039(3) 0.045(3) 0.048(3) 0.003(3) -0.014(2) -0.006(3)
C10 0.040(3) 0.043(3) 0.063(4) -0.003(3) -0.010(3) 0.003(3)
C11 0.034(3) 0.051(3) 0.046(3) -0.004(3) -0.008(2) 0.009(3)
C12 0.033(3) 0.038(3) 0.035(3) 0.005(2) -0.007(2) 0.004(2)
C13 0.027(2) 0.044(3) 0.032(3) 0.001(2) 0.0016(19) 0.002(2)
C14 0.036(3) 0.050(3) 0.036(3) -0.007(3) 0.010(2) 0.002(2)
C15 0.032(3) 0.063(4) 0.051(3) 0.007(3) 0.011(2) 0.005(3)
C16 0.038(3) 0.055(4) 0.040(3) 0.012(3) 0.012(2) -0.002(3)
C17 0.032(3) 0.042(3) 0.032(3) 0.000(2) 0.007(2) -0.001(2)
C18 0.031(3) 0.038(3) 0.029(2) 0.001(2) 0.0057(19) 0.003(2)
C19 0.038(3) 0.050(3) 0.036(3) 0.002(3) -0.001(2) -0.007(2)
C20 0.059(4) 0.058(4) 0.034(3) -0.005(3) -0.003(2) 0.011(3)
C21 0.026(2) 0.028(2) 0.025(2) 0.000(2) 0.0004(18) -0.0003(19)
C22 0.026(2) 0.035(3) 0.025(2) -0.003(2) 0.0080(18) -0.001(2)
C23 0.024(2) 0.027(3) 0.039(3) 0.0000(19) 0.0082(19) -0.003(2)
C24 0.024(2) 0.036(3) 0.036(3) -0.003(2) 0.0033(19) 0.008(2)
C25 0.026(2) 0.040(3) 0.027(2) -0.004(2) 0.0046(19) 0.003(2)
C26 0.024(2) 0.042(3) 0.026(2) -0.007(2) 0.0050(18) -0.005(2)
C27 0.038(3) 0.050(3) 0.027(3) 0.002(2) 0.012(2) 0.001(2)
C28 0.067(4) 0.062(4) 0.036(3) -0.006(3) 0.025(3) -0.007(3)
C29 0.093(5) 0.073(4) 0.030(3) -0.016(4) 0.030(3) -0.007(3)
C30 0.095(5) 0.070(4) 0.020(3) -0.008(4) 0.015(3) -0.008(3)
C31 0.067(4) 0.041(3) 0.028(3) -0.002(3) 0.008(2) -0.006(2)
C32 0.041(3) 0.043(3) 0.024(2) 0.010(2) 0.005(2) 0.002(2)
C33 0.036(3) 0.035(3) 0.034(3) 0.003(2) 0.009(2) -0.005(2)
C34 0.047(3) 0.040(3) 0.039(3) 0.011(3) 0.007(2) -0.005(2)
C35 0.067(4) 0.048(4) 0.057(4) 0.029(3) 0.008(3) -0.014(3)
C36 0.054(4) 0.064(4) 0.046(3) 0.026(3) 0.007(3) -0.001(3)
C37 0.035(3) 0.048(3) 0.030(3) 0.012(2) 0.007(2) 0.000(2)
C38 0.025(2) 0.040(3) 0.027(2) 0.006(2) 0.0103(18) 0.002(2)
C39 0.028(3) 0.064(4) 0.037(3) -0.002(3) 0.012(2) -0.002(3)
C40 0.039(3) 0.035(3) 0.031(3) 0.002(2) 0.004(2) 0.000(2)
C41 0.022(2) 0.037(3) 0.033(3) -0.002(2) 0.0090(18) -0.008(2)
C42 0.035(3) 0.035(3) 0.036(3) 0.000(2) 0.016(2) -0.003(2)
C43 0.050(3) 0.037(3) 0.059(4) 0.000(3) 0.024(3) -0.011(3)
C44 0.073(4) 0.042(4) 0.072(4) -0.008(3) 0.039(3) -0.023(3)
C45 0.064(4) 0.047(3) 0.036(3) -0.007(3) 0.025(3) -0.014(3)
C46 0.038(3) 0.035(3) 0.035(3) -0.010(2) 0.013(2) -0.013(2)
C47 0.039(3) 0.035(3) 0.027(2) 0.001(2) 0.006(2) 0.005(2)
C48 0.047(3) 0.050(3) 0.035(3) -0.008(3) 0.019(2) -0.003(2)
C49 0.058(4) 0.067(4) 0.037(3) -0.008(3) 0.025(3) -0.001(3)
C50 0.044(3) 0.055(4) 0.042(3) -0.007(3) 0.015(2) 0.011(3)
C51 0.041(3) 0.045(3) 0.034(3) -0.003(3) 0.001(2) -0.001(2)
C52 0.034(3) 0.036(3) 0.023(2) -0.001(2) 0.0043(19) 0.003(2)
C53 0.029(2) 0.043(3) 0.029(2) 0.007(2) 0.0106(19) 0.000(2)
C54 0.043(3) 0.044(3) 0.033(3) 0.009(2) 0.013(2) 0.010(2)
C55 0.024(3) 0.058(4) 0.054(3) 0.012(3) 0.004(2) 0.012(3)
C56 0.032(3) 0.054(4) 0.050(3) 0.001(3) 0.010(2) 0.006(3)
C57 0.029(3) 0.049(3) 0.031(3) 0.006(2) 0.006(2) 0.006(2)
C58 0.028(2) 0.037(3) 0.029(2) 0.005(2) 0.0102(19) -0.003(2)
C59 0.045(3) 0.067(4) 0.027(3) -0.012(3) 0.006(2) -0.007(3)
C60 0.053(3) 0.033(3) 0.035(3) 0.003(2) 0.004(2) -0.002(2)
C61 0.027(2) 0.034(3) 0.021(2) -0.002(2) 0.0083(18) -0.0014(19)
C62 0.029(2) 0.036(3) 0.027(2) 0.000(2) 0.0081(19) 0.002(2)
C63 0.040(3) 0.030(3) 0.026(2) -0.008(2) 0.013(2) -0.007(2)
C64 0.033(3) 0.033(3) 0.035(3) 0.005(2) 0.009(2) 0.000(2)
C65 0.033(2) 0.030(3) 0.024(2) 0.002(2) 0.0077(18) 0.005(2)
C66 0.026(2) 0.028(3) 0.022(2) -0.0020(19) 0.0065(17) 0.0036(19)
C67 0.030(2) 0.042(3) 0.024(2) 0.003(2) 0.0069(18) -0.004(2)
C68 0.033(3) 0.046(3) 0.028(2) 0.009(2) 0.0038(19) 0.000(2)
C69 0.027(3) 0.066(4) 0.030(3) 0.008(3) 0.003(2) -0.004(3)
C70 0.027(2) 0.055(3) 0.040(3) -0.001(2) 0.008(2) -0.010(3)
C71 0.031(3) 0.045(3) 0.029(2) 0.001(2) 0.011(2) 0.000(2)
C72 0.028(2) 0.038(3) 0.024(2) 0.000(2) 0.0025(18) -0.005(2)
C73 0.033(3) 0.035(3) 0.024(2) 0.007(2) 0.0031(19) 0.002(2)
C74 0.030(3) 0.034(3) 0.037(3) -0.003(2) 0.003(2) 0.003(2)
C75 0.040(3) 0.040(3) 0.032(3) 0.006(2) 0.004(2) -0.007(2)
C76 0.035(3) 0.041(3) 0.027(2) 0.013(2) 0.0050(19) -0.002(2)
C77 0.030(2) 0.040(3) 0.024(2) 0.005(2) 0.0035(18) 0.001(2)
C78 0.029(2) 0.033(3) 0.020(2) 0.006(2) 0.0051(18) 0.0056(19)
C79 0.037(3) 0.042(3) 0.024(2) 0.001(2) 0.007(2) 0.003(2)
C80 0.038(3) 0.056(3) 0.032(3) 0.004(3) 0.007(2) 0.009(2)
Fe1 0.0246(3) 0.0327(4) 0.0226(3) 0.0008(3) 0.0037(3) -0.0012(3)
Fe2 0.0281(4) 0.0352(4) 0.0279(4) -0.0007(3) 0.0058(3) -0.0004(3)
N1 0.0237(19) 0.030(2) 0.037(2) -0.0012(17) 0.0041(16) 0.0004(17)
N2 0.026(2) 0.043(3) 0.035(2) 0.0028(19) -0.0040(17) 0.0025(19)
N3 0.037(2) 0.038(2) 0.034(2) -0.0011(19) -0.0020(18) 0.0014(19)
N4 0.0224(18) 0.036(2) 0.0243(19) 0.0062(16) 0.0071(15) -0.0028(16)
N5 0.031(2) 0.050(3) 0.030(2) -0.0004(19) 0.0092(17) 0.0023(19)
N6 0.032(2) 0.037(2) 0.025(2) 0.0025(18) 0.0015(16) 0.0009(17)
N7 0.0236(19) 0.036(2) 0.026(2) 0.0035(17) 0.0058(15) -0.0040(17)
N8 0.032(2) 0.042(2) 0.025(2) -0.0081(19) 0.0049(16) -0.0054(18)
N9 0.036(2) 0.031(2) 0.0237(19) -0.0001(18) 0.0042(16) -0.0003(17)
N10 0.0184(17) 0.029(2) 0.028(2) -0.0028(16) 0.0013(14) -0.0057(16)
N11 0.031(2) 0.033(2) 0.0239(19) 0.0048(17) 0.0070(15) 0.0022(16)
N12 0.0223(18) 0.034(2) 0.0244(19) 0.0018(16) 0.0031(15) 0.0019(16)

loop_
_atom_type_symbol
_atom_type_description
_atom_type_scat_dispersion_real
_atom_type_scat_dispersion_imag
_atom_type_scat_source
C C 0.0181 0.0091 'International Tables Vol C Tables 4.2.6.8 and 6.1.1.4'
Fe Fe -1.1336 3.1974 'International Tables Vol C Tables 4.2.6.8 and 6.1.1.4'
N N 0.0311 0.0180 'International Tables Vol C Tables 4.2.6.8 and 6.1.1.4'
H H 0.0000 0.0000 'International Tables Vol C Tables 4.2.6.8 and 6.1.1.4'

loop_
_geom_angle_atom_site_label_1
_geom_angle_atom_site_label_2
_geom_angle_atom_site_label_3
_geom_angle
C6 C1 C2 117.3(4)
C6 C1 N1 124.8(4)
C2 C1 N1 117.5(4)
C3 C2 C1 121.2(4)
C3 C2 H2 119.4
C1 C2 H2 119.4
C4 C3 C2 121.1(4)
C4 C3 H3 119.4
C2 C3 H3 119.4
C3 C4 C5 118.1(5)
C3 C4 H4 120.9
C5 C4 H4 120.9
C6 C5 C4 121.4(5)
C6 C5 H5 119.3
C4 C5 H5 119.3
C5 C6 C1 120.8(4)
C5 C6 N2 118.6(4)
C1 C6 N2 120.7(4)
C8 C7 C12 120.0(5)
C8 C7 N2 124.0(5)
C12 C7 N2 115.9(4)
C7 C8 C9 121.2(5)
C7 C8 H8 119.4
C9 C8 H8 119.4
C10 C9 C8 119.4(5)
C10 C9 H9 120.3
C8 C9 H9 120.3
C9 C10 C11 120.5(5)
C9 C10 H10 119.8
C11 C10 H10 119.8
C10 C11 C12 120.5(5)
C10 C11 H11 119.7
C12 C11 H11 119.7
N3 C12 C11 123.3(5)
N3 C12 C7 118.7(4)
C11 C12 C7 118.0(5)
C14 C13 C18 120.8(5)
C14 C13 N3 118.4(4)
C18 C13 N3 120.7(4)
C13 C14 C15 121.9(5)
C13 C14 H14 119.1
C15 C14 H14 119.1
C14 C15 C16 118.2(5)
C14 C15 H15 120.9
C16 C15 H15 120.9
C17 C16 C15 120.1(5)
C17 C16 H16 119.9
C15 C16 H16 119.9
C16 C17 C18 122.6(5)
C16 C17 H17 118.7
C18 C17 H17 118.7
N1 C18 C17 117.5(4)
N1 C18 C13 126.2(4)
C17 C18 C13 116.2(4)
N2 C19 H19A 109.5
N2 C19 H19B 109.5
H19A C19 H19B 109.5
N2 C19 H19C 109.5
H19A C19 H19C 109.5
H19B C19 H19C 109.5
N3 C20 H20A 109.5
N3 C20 H20B 109.5
H20A C20 H20B 109.5
N3 C20 H20C 109.5
H20A C20 H20C 109.5
H20B C20 H20C 109.5
C22 C21 C26 117.8(4)
C22 C21 N4 117.8(4)
C26 C21 N4 124.3(4)
C22 C21 Fe2 95.9(3)
C26 C21 Fe2 112.8(3)
N4 C21 Fe2 58.2(2)
C23 C22 C21 120.9(4)
C23 C22 H22 119.5
C21 C22 H22 119.5
C24 C23 C22 120.6(4)
C24 C23 H23 119.7
C22 C23 H23 119.7
C23 C24 C25 118.9(4)
C23 C24 H24 120.6
C25 C24 H24 120.6
C26 C25 C24 121.8(4)
C26 C25 H25 119.1
C24 C25 H25 119.1
C25 C26 C21 119.9(4)
C25 C26 N5 120.3(4)
C21 C26 N5 119.7(4)
C28 C27 N5 124.0(5)
C28 C27 C32 118.9(4)
N5 C27 C32 117.1(4)
C29 C28 C27 120.5(6)
C29 C28 H28 119.8
C27 C28 H28 119.8
C30 C29 C28 121.2(5)
C30 C29 H29 119.4
C28 C29 H29 119.4
C29 C30 C31 119.1(5)
C29 C30 H30 120.5
C31 C30 H30 120.5
C32 C31 C30 121.2(5)
C32 C31 H31 119.4
C30 C31 H31 119.4
C31 C32 C27 119.0(5)
C31 C32 N6 124.6(5)
C27 C32 N6 116.4(4)
C34 C33 C38 119.8(4)
C34 C33 N6 118.0(4)
C38 C33 N6 122.3(4)
C35 C34 C33 122.4(5)
C35 C34 H34 118.8
C33 C34 H34 118.8
C34 C35 C36 117.7(5)
C34 C35 H35 121.1
C36 C35 H35 121.1
C37 C36 C35 120.9(5)
C37 C36 H36 119.6
C35 C36 H36 119.6
C36 C37 C38 121.8(5)
C36 C37 H37 119.1
C38 C37 H37 119.1
C33 C38 C37 117.4(4)
C33 C38 N4 126.0(4)
C37 C38 N4 116.3(4)
N5 C39 H39A 109.5
N5 C39 H39B 109.5
H39A C39 H39B 109.5
N5 C39 H39C 109.5
H39A C39 H39C 109.5
H39B C39 H39C 109.5
N6 C40 H40A 109.5
N6 C40 H40B 109.5
H40A C40 H40B 109.5
N6 C40 H40C 109.5
H40A C40 H40C 109.5
H40B C40 H40C 109.5
C42 C41 C46 118.2(4)
C42 C41 N7 120.6(4)
C46 C41 N7 121.1(4)
C43 C42 C41 122.0(5)
C43 C42 H42 119.0
C41 C42 H42 119.0
C42 C43 C44 120.0(5)
C42 C43 H43 120.0
C44 C43 H43 120.0
C43 C44 C45 119.1(5)
C43 C44 H44 120.4
C45 C44 H44 120.4
C46 C45 C44 121.7(5)
C46 C45 H45 119.1
C44 C45 H45 119.1
C45 C46 C41 118.7(5)
C45 C46 N8 123.3(4)
C41 C46 N8 118.0(4)
C48 C47 C52 119.2(5)
C48 C47 N8 116.8(4)
C52 C47 N8 124.1(4)
C49 C48 C47 122.9(5)
C49 C48 H48 118.6
C47 C48 H48 118.6
C50 C49 C48 117.8(5)
C50 C49 H49 121.1
C48 C49 H49 121.1
C49 C50 C51 121.0(5)
C49 C50 H50 119.5
C51 C50 H50 119.5
C50 C51 C52 121.1(5)
C50 C51 H51 119.4
C52 C51 H51 119.4
C47 C52 C51 118.0(5)
C47 C52 N9 124.9(4)
C51 C52 N9 117.0(4)
C54 C53 C58 120.2(5)
C54 C53 N9 122.0(4)
C58 C53 N9 117.7(4)
C55 C54 C53 119.8(5)
C55 C54 H54 120.1
C53 C54 H54 120.1
C56 C55 C54 120.5(5)
C56 C55 H55 119.8
C54 C55 H55 119.8
C55 C56 C57 119.7(5)
C55 C56 H56 120.2
C57 C56 H56 120.2
C56 C57 C58 120.9(5)
C56 C57 H57 119.5
C58 C57 H57 119.5
C57 C58 C53 118.9(4)
C57 C58 N7 122.0(4)
C53 C58 N7 119.2(4)
N8 C59 H59A 109.5
N8 C59 H59B 109.5
H59A C59 H59B 109.5
N8 C59 H59C 109.5
H59A C59 H59C 109.5
H59B C59 H59C 109.5
N9 C60 H60A 109.5
N9 C60 H60B 109.5
H60A C60 H60B 109.5
N9 C60 H60C 109.5
H60A C60 H60C 109.5
H60B C60 H60C 109.5
N10 C61 C62 118.5(4)
N10 C61 C66 124.5(4)
C62 C61 C66 116.5(4)
C63 C62 C61 122.9(4)
C63 C62 H62 118.5
C61 C62 H62 118.5
C62 C63 C64 120.1(4)
C62 C63 H63 120.0
C64 C63 H63 120.0
C65 C64 C63 117.8(4)
C65 C64 H64 121.1
C63 C64 H64 121.1
C66 C65 C64 122.9(4)
C66 C65 H65 118.6
C64 C65 H65 118.6
C65 C66 C61 119.8(4)
C65 C66 N11 119.2(4)
C61 C66 N11 121.0(4)
C68 C67 C72 119.0(4)
C68 C67 N11 123.1(4)
C72 C67 N11 117.9(4)
C69 C68 C67 120.4(5)
C69 C68 H68 119.8
C67 C68 H68 119.8
C68 C69 C70 120.9(4)
C68 C69 H69 119.5
C70 C69 H69 119.5
C69 C70 C71 119.2(5)
C69 C70 H70 120.4
C71 C70 H70 120.4
C72 C71 C70 121.2(5)
C72 C71 H71 119.4
C70 C71 H71 119.4
C71 C72 C67 119.2(4)
C71 C72 N12 122.8(4)
C67 C72 N12 118.0(4)
C74 C73 C78 119.3(4)
C74 C73 N12 119.1(4)
C78 C73 N12 121.6(4)
C75 C74 C73 123.9(5)
C75 C74 H74 118.0
C73 C74 H74 118.0
C76 C75 C74 117.0(5)
C76 C75 H75 121.5
C74 C75 H75 121.5
C75 C76 C77 121.2(5)
C75 C76 H76 119.4
C77 C76 H76 119.4
C76 C77 C78 122.3(4)
C76 C77 H77 118.9
C78 C77 H77 118.9
N10 C78 C73 125.8(4)
N10 C78 C77 117.9(4)
C73 C78 C77 116.3(4)
N11 C79 H79A 109.5
N11 C79 H79B 109.5
H79A C79 H79B 109.5
N11 C79 H79C 109.5
H79A C79 H79C 109.5
H79B C79 H79C 109.5
N12 C80 H80A 109.5
N12 C80 H80B 109.5
H80A C80 H80B 109.5
N12 C80 H80C 109.5
H80A C80 H80C 109.5
H80B C80 H80C 109.5
N10 Fe1 N7 139.63(14)
N10 Fe1 N4 115.65(13)
N7 Fe1 N4 89.81(14)
N10 Fe1 N9 107.53(14)
N7 Fe1 N9 79.85(13)
N4 Fe1 N9 122.57(14)
N10 Fe1 Fe2 143.01(11)
N7 Fe1 Fe2 45.05(10)
N4 Fe1 Fe2 45.18(10)
N9 Fe1 Fe2 108.97(10)
N1 Fe2 N7 123.16(15)
N1 Fe2 N4 143.61(15)
N7 Fe2 N4 93.04(14)
N1 Fe2 C21 119.49(15)
N7 Fe2 C21 110.96(15)
N4 Fe2 C21 36.19(14)
N1 Fe2 Fe1 168.73(11)
N7 Fe2 Fe1 45.87(10)
N4 Fe2 Fe1 47.62(10)
C21 Fe2 Fe1 68.99(11)
C18 N1 C1 122.3(4)
C18 N1 Fe2 128.7(3)
C1 N1 Fe2 108.3(3)
C7 N2 C6 109.9(4)
C7 N2 C19 115.6(4)
C6 N2 C19 112.0(4)
C12 N3 C13 116.3(4)
C12 N3 C20 118.6(4)
C13 N3 C20 112.2(4)
C38 N4 C21 120.8(3)
C38 N4 Fe2 130.2(3)
C21 N4 Fe2 85.6(2)
C38 N4 Fe1 112.6(3)
C21 N4 Fe1 114.8(3)
Fe2 N4 Fe1 87.20(13)
C27 N5 C26 113.2(4)
C27 N5 C39 117.9(4)
C26 N5 C39 113.7(4)
C32 N6 C33 112.0(4)
C32 N6 C40 116.6(4)
C33 N6 C40 114.5(4)
C41 N7 C58 113.5(3)
C41 N7 Fe2 120.7(3)
C58 N7 Fe2 98.9(3)
C41 N7 Fe1 123.5(3)
C58 N7 Fe1 106.5(3)
Fe2 N7 Fe1 89.07(13)
C46 N8 C47 115.1(4)
C46 N8 C59 116.8(4)
C47 N8 C59 114.4(4)
C53 N9 C52 114.4(3)
C53 N9 C60 111.7(4)
C52 N9 C60 112.1(4)
C53 N9 Fe1 102.3(3)
C52 N9 Fe1 104.0(3)
C60 N9 Fe1 111.6(3)
C78 N10 C61 123.3(3)
C78 N10 Fe1 122.2(3)
C61 N10 Fe1 114.2(3)
C67 N11 C66 112.4(3)
C67 N11 C79 117.2(3)
C66 N11 C79 112.6(3)
C72 N12 C73 113.7(3)
C72 N12 C80 117.2(4)
C73 N12 C80 113.6(4)

loop_
_geom_bond_atom_site_label_1
_geom_bond_atom_site_label_2
_geom_bond_distance
C1 C6 1.401(6)
C1 C2 1.406(6)
C1 N1 1.426(6)
C2 C3 1.376(6)
C2 H2 0.9500
C3 C4 1.375(7)
C3 H3 0.9500
C4 C5 1.401(6)
C4 H4 0.9500
C5 C6 1.370(7)
C5 H5 0.9500
C6 N2 1.456(5)
C7 C8 1.388(7)
C7 C12 1.416(7)
C7 N2 1.434(6)
C8 C9 1.391(7)
C8 H8 0.9500
C9 C10 1.378(8)
C9 H9 0.9500
C10 C11 1.403(7)
C10 H10 0.9500
C11 C12 1.410(7)
C11 H11 0.9500
C12 N3 1.395(6)
C13 C14 1.377(7)
C13 C18 1.411(7)
C13 N3 1.456(6)
C14 C15 1.381(7)
C14 H14 0.9500
C15 C16 1.397(7)
C15 H15 0.9500
C16 C17 1.372(7)
C16 H16 0.9500
C17 C18 1.403(6)
C17 H17 0.9500
C18 N1 1.386(6)
C19 N2 1.468(6)
C19 H19A 0.9800
C19 H19B 0.9800
C19 H19C 0.9800
C20 N3 1.459(6)
C20 H20A 0.9800
C20 H20B 0.9800
C20 H20C 0.9800
C21 C22 1.404(6)
C21 C26 1.417(6)
C21 N4 1.436(5)
C21 Fe2 2.426(4)
C22 C23 1.388(6)
C22 H22 0.9500
C23 C24 1.384(6)
C23 H23 0.9500
C24 C25 1.386(6)
C24 H24 0.9500
C25 C26 1.376(6)
C25 H25 0.9500
C26 N5 1.445(6)
C27 C28 1.394(7)
C27 N5 1.398(6)
C27 C32 1.419(7)
C28 C29 1.381(7)
C28 H28 0.9500
C29 C30 1.373(8)
C29 H29 0.9500
C30 C31 1.393(7)
C30 H30 0.9500
C31 C32 1.390(6)
C31 H31 0.9500
C32 N6 1.427(6)
C33 C34 1.392(6)
C33 C38 1.401(6)
C33 N6 1.444(6)
C34 C35 1.390(7)
C34 H34 0.9500
C35 C36 1.392(7)
C35 H35 0.9500
C36 C37 1.373(7)
C36 H36 0.9500
C37 C38 1.413(6)
C37 H37 0.9500
C38 N4 1.426(6)
C39 N5 1.470(6)
C39 H39A 0.9800
C39 H39B 0.9800
C39 H39C 0.9800
C40 N6 1.458(6)
C40 H40A 0.9800
C40 H40B 0.9800
C40 H40C 0.9800
C41 C42 1.396(6)
C41 C46 1.407(6)
C41 N7 1.429(5)
C42 C43 1.367(6)
C42 H42 0.9500
C43 C44 1.375(8)
C43 H43 0.9500
C44 C45 1.390(7)
C44 H44 0.9500
C45 C46 1.386(6)
C45 H45 0.9500
C46 N8 1.432(6)
C47 C48 1.384(6)
C47 C52 1.394(6)
C47 N8 1.446(6)
C48 C49 1.378(7)
C48 H48 0.9500
C49 C50 1.373(7)
C49 H49 0.9500
C50 C51 1.381(7)
C50 H50 0.9500
C51 C52 1.401(7)
C51 H51 0.9500
C52 N9 1.476(6)
C53 C54 1.386(6)
C53 C58 1.401(6)
C53 N9 1.458(6)
C54 C55 1.382(7)
C54 H54 0.9500
C55 C56 1.382(7)
C55 H55 0.9500
C56 C57 1.383(6)
C56 H56 0.9500
C57 C58 1.385(6)
C57 H57 0.9500
C58 N7 1.446(5)
C59 N8 1.461(5)
C59 H59A 0.9800
C59 H59B 0.9800
C59 H59C 0.9800
C60 N9 1.492(6)
C60 H60A 0.9800
C60 H60B 0.9800
C60 H60C 0.9800
C61 N10 1.395(5)
C61 C62 1.405(6)
C61 C66 1.414(6)
C62 C63 1.372(6)
C62 H62 0.9500
C63 C64 1.389(6)
C63 H63 0.9500
C64 C65 1.389(6)
C64 H64 0.9500
C65 C66 1.375(6)
C65 H65 0.9500
C66 N11 1.449(5)
C67 C68 1.403(6)
C67 C72 1.407(6)
C67 N11 1.421(6)
C68 C69 1.375(7)
C68 H68 0.9500
C69 C70 1.381(7)
C69 H69 0.9500
C70 C71 1.391(6)
C70 H70 0.9500
C71 C72 1.387(6)
C71 H71 0.9500
C72 N12 1.422(5)
C73 C74 1.392(6)
C73 C78 1.414(6)
C73 N12 1.428(6)
C74 C75 1.383(7)
C74 H74 0.9500
C75 C76 1.381(7)
C75 H75 0.9500
C76 C77 1.382(6)
C76 H76 0.9500
C77 C78 1.423(6)
C77 H77 0.9500
C78 N10 1.393(5)
C79 N11 1.456(5)
C79 H79A 0.9800
C79 H79B 0.9800
C79 H79C 0.9800
C80 N12 1.454(6)
C80 H80A 0.9800
C80 H80B 0.9800
C80 H80C 0.9800
Fe1 N10 1.992(3)
Fe1 N7 2.091(4)
Fe1 N4 2.154(4)
Fe1 N9 2.245(3)
Fe1 Fe2 2.9121(10)
Fe2 N1 1.947(4)
Fe2 N7 2.061(4)
Fe2 N4 2.068(4)

loop_
_geom_torsion_atom_site_label_1
_geom_torsion_atom_site_label_2
_geom_torsion_atom_site_label_3
_geom_torsion_atom_site_label_4
_geom_torsion
C6 C1 C2 C3 -2.4(7)
N1 C1 C2 C3 171.3(4)
C1 C2 C3 C4 0.4(8)
C2 C3 C4 C5 2.1(9)
C3 C4 C5 C6 -2.6(9)
C4 C5 C6 C1 0.6(8)
C4 C5 C6 N2 -180.0(5)
C2 C1 C6 C5 1.9(7)
N1 C1 C6 C5 -171.3(5)
C2 C1 C6 N2 -177.6(4)
N1 C1 C6 N2 9.2(8)
C12 C7 C8 C9 4.0(7)
N2 C7 C8 C9 -174.4(4)
C7 C8 C9 C10 2.1(8)
C8 C9 C10 C11 -5.5(8)
C9 C10 C11 C12 2.8(8)
C10 C11 C12 N3 -179.3(5)
C10 C11 C12 C7 3.2(7)
C8 C7 C12 N3 175.8(4)
N2 C7 C12 N3 -5.6(6)
C8 C7 C12 C11 -6.6(7)
N2 C7 C12 C11 171.9(4)
C18 C13 C14 C15 3.2(7)
N3 C13 C14 C15 -173.0(4)
C13 C14 C15 C16 0.4(7)
C14 C15 C16 C17 -1.8(7)
C15 C16 C17 C18 -0.4(7)
C16 C17 C18 N1 -179.6(4)
C16 C17 C18 C13 3.9(7)
C14 C13 C18 N1 178.6(4)
N3 C13 C18 N1 -5.3(7)
C14 C13 C18 C17 -5.2(7)
N3 C13 C18 C17 170.9(4)
C26 C21 C22 C23 2.2(6)
N4 C21 C22 C23 179.0(4)
Fe2 C21 C22 C23 121.9(4)
C21 C22 C23 C24 0.5(6)
C22 C23 C24 C25 -2.7(6)
C23 C24 C25 C26 2.2(7)
C24 C25 C26 C21 0.5(7)
C24 C25 C26 N5 -179.3(4)
C22 C21 C26 C25 -2.7(6)
N4 C21 C26 C25 -179.3(4)
Fe2 C21 C26 C25 -113.1(4)
C22 C21 C26 N5 177.1(4)
N4 C21 C26 N5 0.5(6)
Fe2 C21 C26 N5 66.7(5)
N5 C27 C28 C29 -175.5(5)
C32 C27 C28 C29 3.5(8)
C27 C28 C29 C30 1.1(10)
C28 C29 C30 C31 -3.6(10)
C29 C30 C31 C32 1.3(9)
C30 C31 C32 C27 3.3(8)
C30 C31 C32 N6 -174.6(5)
C28 C27 C32 C31 -5.7(7)
N5 C27 C32 C31 173.4(4)
C28 C27 C32 N6 172.5(4)
N5 C27 C32 N6 -8.5(6)
C38 C33 C34 C35 -0.1(8)
N6 C33 C34 C35 179.3(5)
C33 C34 C35 C36 -1.2(9)
C34 C35 C36 C37 -0.2(10)
C35 C36 C37 C38 2.7(9)
C34 C33 C38 C37 2.5(7)
N6 C33 C38 C37 -176.8(4)
C34 C33 C38 N4 -171.1(5)
N6 C33 C38 N4 9.6(7)
C36 C37 C38 C33 -3.9(8)
C36 C37 C38 N4 170.3(5)
C46 C41 C42 C43 2.5(7)
N7 C41 C42 C43 -178.2(4)
C41 C42 C43 C44 1.0(8)
C42 C43 C44 C45 -2.2(8)
C43 C44 C45 C46 -0.1(9)
C44 C45 C46 C41 3.6(8)
C44 C45 C46 N8 -175.8(5)
C42 C41 C46 C45 -4.7(7)
N7 C41 C46 C45 176.0(4)
C42 C41 C46 N8 174.7(4)
N7 C41 C46 N8 -4.6(6)
C52 C47 C48 C49 0.5(8)
N8 C47 C48 C49 178.8(5)
C47 C48 C49 C50 -1.3(8)
C48 C49 C50 C51 0.1(8)
C49 C50 C51 C52 1.8(8)
C48 C47 C52 C51 1.4(7)
N8 C47 C52 C51 -176.8(4)
C48 C47 C52 N9 179.1(4)
N8 C47 C52 N9 0.8(7)
C50 C51 C52 C47 -2.6(7)
C50 C51 C52 N9 179.6(4)
C58 C53 C54 C55 0.9(7)
N9 C53 C54 C55 -178.4(4)
C53 C54 C55 C56 -0.1(8)
C54 C55 C56 C57 -0.6(8)
C55 C56 C57 C58 0.3(8)
C56 C57 C58 C53 0.5(7)
C56 C57 C58 N7 179.7(4)
C54 C53 C58 C57 -1.1(7)
N9 C53 C58 C57 178.2(4)
C54 C53 C58 N7 179.6(4)
N9 C53 C58 N7 -1.0(6)
N10 C61 C62 C63 169.3(4)
C66 C61 C62 C63 -3.2(7)
C61 C62 C63 C64 2.0(7)
C62 C63 C64 C65 0.8(7)
C63 C64 C65 C66 -2.2(7)
C64 C65 C66 C61 0.9(7)
C64 C65 C66 N11 -179.4(4)
N10 C61 C66 C65 -170.3(4)
C62 C61 C66 C65 1.7(6)
N10 C61 C66 N11 10.0(7)
C62 C61 C66 N11 -178.0(4)
C72 C67 C68 C69 2.5(7)
N11 C67 C68 C69 -176.9(4)
C67 C68 C69 C70 -0.2(8)
C68 C69 C70 C71 -2.1(8)
C69 C70 C71 C72 2.2(7)
C70 C71 C72 C67 0.0(7)
C70 C71 C72 N12 -178.9(4)
C68 C67 C72 C71 -2.4(7)
N11 C67 C72 C71 177.1(4)
C68 C67 C72 N12 176.6(4)
N11 C67 C72 N12 -3.9(6)
C78 C73 C74 C75 -0.7(7)
N12 C73 C74 C75 -179.2(4)
C73 C74 C75 C76 -0.1(7)
C74 C75 C76 C77 0.6(7)
C75 C76 C77 C78 -0.4(7)
C74 C73 C78 N10 -177.4(4)
N12 C73 C78 N10 1.2(6)
C74 C73 C78 C77 0.8(6)
N12 C73 C78 C77 179.4(4)
C76 C77 C78 N10 178.0(4)
C76 C77 C78 C73 -0.4(6)
C17 C18 N1 C1 173.8(4)
C13 C18 N1 C1 -10.1(7)
C17 C18 N1 Fe2 4.8(6)
C13 C18 N1 Fe2 -179.1(3)
C6 C1 N1 C18 -54.7(7)
C2 C1 N1 C18 132.1(5)
C6 C1 N1 Fe2 116.3(5)
C2 C1 N1 Fe2 -56.9(5)
C8 C7 N2 C6 121.6(5)
C12 C7 N2 C6 -56.9(5)
C8 C7 N2 C19 -6.4(6)
C12 C7 N2 C19 175.1(4)
C5 C6 N2 C7 -63.7(6)
C1 C6 N2 C7 115.8(5)
C5 C6 N2 C19 66.3(6)
C1 C6 N2 C19 -114.2(5)
C11 C12 N3 C13 118.5(5)
C7 C12 N3 C13 -64.1(6)
C11 C12 N3 C20 -20.1(7)
C7 C12 N3 C20 157.4(4)
C14 C13 N3 C12 -65.1(6)
C18 C13 N3 C12 118.7(5)
C14 C13 N3 C20 76.0(5)
C18 C13 N3 C20 -100.2(5)
C33 C38 N4 C21 -30.0(7)
C37 C38 N4 C21 156.3(4)
C33 C38 N4 Fe2 -142.7(4)
C37 C38 N4 Fe2 43.7(6)
C33 C38 N4 Fe1 110.9(5)
C37 C38 N4 Fe1 -62.7(5)
C22 C21 N4 C38 145.9(4)
C26 C21 N4 C38 -37.5(6)
Fe2 C21 N4 C38 -135.0(4)
C22 C21 N4 Fe2 -79.1(4)
C26 C21 N4 Fe2 97.5(4)
C22 C21 N4 Fe1 5.8(5)
C26 C21 N4 Fe1 -177.7(3)
Fe2 C21 N4 Fe1 84.8(2)
C28 C27 N5 C26 124.2(5)
C32 C27 N5 C26 -54.8(6)
C28 C27 N5 C39 -12.1(7)
C32 C27 N5 C39 168.9(4)
C25 C26 N5 C27 -59.5(6)
C21 C26 N5 C27 120.7(4)
C25 C26 N5 C39 78.7(5)
C21 C26 N5 C39 -101.1(5)
C31 C32 N6 C33 116.0(5)
C27 C32 N6 C33 -62.0(5)
C31 C32 N6 C40 -18.5(7)
C27 C32 N6 C40 163.5(4)
C34 C33 N6 C32 -66.3(6)
C38 C33 N6 C32 113.1(5)
C34 C33 N6 C40 69.3(6)
C38 C33 N6 C40 -111.4(5)
C42 C41 N7 C58 144.3(4)
C46 C41 N7 C58 -36.4(6)
C42 C41 N7 Fe2 27.3(5)
C46 C41 N7 Fe2 -153.4(3)
C42 C41 N7 Fe1 -84.5(5)
C46 C41 N7 Fe1 94.8(4)
C57 C58 N7 C41 -67.4(6)
C53 C58 N7 C41 111.8(5)
C57 C58 N7 Fe2 61.8(4)
C53 C58 N7 Fe2 -119.0(4)
C57 C58 N7 Fe1 153.5(4)
C53 C58 N7 Fe1 -27.3(5)
C45 C46 N8 C47 95.8(5)
C41 C46 N8 C47 -83.6(5)
C45 C46 N8 C59 -42.5(7)
C41 C46 N8 C59 138.1(4)
C48 C47 N8 C46 -77.2(5)
C52 C47 N8 C46 101.1(5)
C48 C47 N8 C59 62.1(6)
C52 C47 N8 C59 -119.6(5)
C54 C53 N9 C52 93.7(5)
C58 C53 N9 C52 -85.6(5)
C54 C53 N9 C60 -34.9(6)
C58 C53 N9 C60 145.8(4)
C54 C53 N9 Fe1 -154.5(4)
C58 C53 N9 Fe1 26.2(4)
C47 C52 N9 C53 21.8(6)
C51 C52 N9 C53 -160.5(4)
C47 C52 N9 C60 150.3(4)
C51 C52 N9 C60 -32.1(5)
C47 C52 N9 Fe1 -89.0(4)
C51 C52 N9 Fe1 88.7(4)
C73 C78 N10 C61 -23.2(6)
C77 C78 N10 C61 158.6(4)
C73 C78 N10 Fe1 163.5(3)
C77 C78 N10 Fe1 -14.7(5)
C62 C61 N10 C78 142.7(4)
C66 C61 N10 C78 -45.4(6)
C62 C61 N10 Fe1 -43.5(5)
C66 C61 N10 Fe1 128.4(4)
C68 C67 N11 C66 119.5(5)
C72 C67 N11 C66 -59.9(5)
C68 C67 N11 C79 -13.2(6)
C72 C67 N11 C79 167.4(4)
C65 C66 N11 C67 -66.3(5)
C61 C66 N11 C67 113.4(5)
C65 C66 N11 C79 68.6(5)
C61 C66 N11 C79 -111.7(4)
C71 C72 N12 C73 116.0(5)
C67 C72 N12 C73 -63.0(5)
C71 C72 N12 C80 -19.9(6)
C67 C72 N12 C80 161.1(4)
C74 C73 N12 C72 -65.5(5)
C78 C73 N12 C72 116.0(4)
C74 C73 N12 C80 72.0(5)
C78 C73 N12 C80 -106.6(5)

_cod_database_fobs_code 2021354
